data_4333335
loop_
_publ_author_name
'Hiraga, Hiroki'
'Miyasaka, Hitoshi'
'Nakata, Kazuya'
'Kajiwara, Takashi'
'Takaishi, Shinya'
'Oshima, Yugo'
'Nojiri, Hiroyuki'
'Yamashita, Masahiro'

_publ_section_title
;
 Hybrid Molecular Material Exhibiting Single-Molecule Magnet Behavior and
 Molecular Conductivity
;
_journal_issue 23
_journal_name_full 'Inorganic Chemistry'
_journal_page_first 9661
_journal_page_last 9671
_journal_paper_doi 10.1021/ic700727n
_journal_volume 46
_journal_year 2007
_chemical_formula_sum 'C76 H48 Mn4 N26 O6 Pt4 S16'
_chemical_formula_weight 2934.48
_chemical_name_systematic
; 
 ? 
;
_space_group_IT_number 2
_symmetry_space_group_name_Hall '-P 1'
_symmetry_space_group_name_H-M 'P -1'
_atom_sites_solution_hydrogens geom
_atom_sites_solution_primary direct
_atom_sites_solution_secondary difmap
_audit_creation_method SHELXL-97
_cell_angle_alpha 101.549(2)
_cell_angle_beta 102.531(2)
_cell_angle_gamma 96.167(2)
_cell_formula_units_Z 1
_cell_length_a 11.8935(9)
_cell_length_b 12.3996(10)
_cell_length_c 17.1234(14)
_cell_measurement_temperature 100(2)
_cell_volume 2385.0(3)
_computing_structure_refinement 'SHELXL-97 (Sheldrick, 1997)'
_computing_structure_solution 'SHELXS-97 (Sheldrick, 1990)'
_diffrn_ambient_temperature 100(2)
_diffrn_measured_fraction_theta_full 0.993
_diffrn_measured_fraction_theta_max 0.993
_diffrn_radiation_monochromator graphite
_diffrn_radiation_source 'fine-focus sealed tube'
_diffrn_radiation_type MoK\a
_diffrn_radiation_wavelength 0.71073
_diffrn_reflns_av_R_equivalents 0.0310
_diffrn_reflns_av_sigmaI/netI 0.0670
_diffrn_reflns_limit_h_max 15
_diffrn_reflns_limit_h_min -15
_diffrn_reflns_limit_k_max 16
_diffrn_reflns_limit_k_min -16
_diffrn_reflns_limit_l_max 22
_diffrn_reflns_limit_l_min -22
_diffrn_reflns_number 24527
_diffrn_reflns_theta_full 27.55
_diffrn_reflns_theta_max 27.55
_diffrn_reflns_theta_min 1.70
_exptl_absorpt_coefficient_mu 6.767
_exptl_absorpt_correction_T_max 0.393143
_exptl_absorpt_correction_T_min 0.281212
_exptl_absorpt_correction_type empirical
_exptl_crystal_colour black
_exptl_crystal_density_diffrn 2.043
_exptl_crystal_density_method 'not measured'
_exptl_crystal_description block
_exptl_crystal_F_000 1402
_exptl_crystal_size_max 0.3
_exptl_crystal_size_mid 0.2
_exptl_crystal_size_min 0.2
_refine_diff_density_max 3.886
_refine_diff_density_min -4.508
_refine_diff_density_rms 0.167
_refine_ls_extinction_method none
_refine_ls_goodness_of_fit_ref 0.996
_refine_ls_hydrogen_treatment constr
_refine_ls_matrix_type full
_refine_ls_number_parameters 597
_refine_ls_number_reflns 10945
_refine_ls_number_restraints 0
_refine_ls_restrained_S_all 0.996
_refine_ls_R_factor_all 0.0565
_refine_ls_R_factor_gt 0.0418
_refine_ls_shift/su_max 0.005
_refine_ls_shift/su_mean 0.000
_refine_ls_structure_factor_coef Fsqd
_refine_ls_weighting_details 'calc w=1/[\s^2^(Fo^2^)+(0.0320P)^2^+0.0000P] where P=(Fo^2^+2Fc^2^)/3'
_refine_ls_weighting_scheme calc
_refine_ls_wR_factor_gt 0.0808
_refine_ls_wR_factor_ref 0.0841
_reflns_number_gt 8454
_reflns_number_total 10945
_reflns_threshold_expression >2sigma(I)
_cod_data_source_file ic700727nsup1.cif
_cod_data_source_block data
_cod_depositor_comments
;
The following automatic conversions were performed:
'_atom_site_symetry_multiplicity' tag replaced with
'_atom_site_symmetry_multiplicity'.

Automatic conversion script
Id: cif_correct_tags 1440 2010-10-19 06:21:57Z saulius 
;
_cod_database_code 4333335

loop_
_symmetry_equiv_pos_as_xyz
'x, y, z'
'-x, -y, -z'

loop_
_atom_site_label
_atom_site_type_symbol
_atom_site_fract_x
_atom_site_fract_y
_atom_site_fract_z
_atom_site_U_iso_or_equiv
_atom_site_adp_type
_atom_site_occupancy
_atom_site_symmetry_multiplicity
_atom_site_calc_flag
_atom_site_refinement_flags
O1 O 0.4708(3) 0.9272(3) 0.3520(2) 0.0176(8) Uani 1 1 d .
C1 C 0.3814(5) 0.8823(5) 0.2792(3) 0.0263(13) Uani 1 1 d .
H1 H 0.3427 0.8092 0.2826 0.032 Uiso 1 1 calc R
H2 H 0.4168 0.8698 0.2315 0.032 Uiso 1 1 calc R
C2 C 0.2911(5) 0.9575(5) 0.2653(3) 0.0226(12) Uani 1 1 d .
C3 C 0.2026(5) 0.9372(5) 0.1957(4) 0.0336(15) Uani 1 1 d .
H3 H 0.1979 0.8753 0.1516 0.040 Uiso 1 1 calc R
C4 C 0.1198(5) 1.0078(5) 0.1899(4) 0.0338(15) Uani 1 1 d .
H4 H 0.0582 0.9949 0.1418 0.041 Uiso 1 1 calc R
C5 C 0.1277(5) 1.0967(5) 0.2546(4) 0.0273(14) Uani 1 1 d .
H5 H 0.0710 1.1451 0.2524 0.033 Uiso 1 1 calc R
C6 C 0.2199(5) 1.1141(5) 0.3229(3) 0.0229(13) Uani 1 1 d .
H6 H 0.2269 1.1763 0.3672 0.028 Uiso 1 1 calc R
N1 N 0.3003(4) 1.0455(4) 0.3284(3) 0.0178(10) Uani 1 1 d .
O2 O 0.6148(3) 1.0100(3) 0.5009(2) 0.0163(8) Uani 1 1 d .
C7 C 0.7185(5) 1.0896(5) 0.5292(3) 0.0217(12) Uani 1 1 d .
H7 H 0.7566 1.0880 0.5864 0.026 Uiso 1 1 calc R
H8 H 0.6986 1.1651 0.5293 0.026 Uiso 1 1 calc R
C8 C 0.8016(5) 1.0653(5) 0.4752(3) 0.0213(12) Uani 1 1 d .
C9 C 0.8937(5) 1.1458(5) 0.4789(4) 0.0317(15) Uani 1 1 d .
H9 H 0.9027 1.2187 0.5124 0.038 Uiso 1 1 calc R
C10 C 0.9731(5) 1.1170(5) 0.4321(4) 0.0354(16) Uani 1 1 d .
H10 H 1.0353 1.1714 0.4314 0.043 Uiso 1 1 calc R
C11 C 0.9611(5) 1.0114(5) 0.3877(3) 0.0302(14) Uani 1 1 d .
H11 H 1.0169 0.9895 0.3580 0.036 Uiso 1 1 calc R
C12 C 0.8663(5) 0.9366(5) 0.3865(3) 0.0277(14) Uani 1 1 d .
H12 H 0.8579 0.8626 0.3548 0.033 Uiso 1 1 calc R
N2 N 0.7856(4) 0.9618(4) 0.4272(3) 0.0227(10) Uani 1 1 d .
O3 O 0.5428(3) 0.8090(3) 0.5004(2) 0.0179(8) Uani 1 1 d .
C13 C 0.4768(5) 0.7094(4) 0.5042(3) 0.0203(12) Uani 1 1 d .
H13 H 0.5261 0.6499 0.5044 0.024 Uiso 1 1 calc R
H14 H 0.4104 0.6852 0.4551 0.024 Uiso 1 1 calc R
C14 C 0.4320(4) 0.7268(4) 0.5801(3) 0.0191(12) Uani 1 1 d .
C15 C 0.3762(5) 0.6416(5) 0.6061(3) 0.0260(13) Uani 1 1 d .
H15 H 0.3651 0.5664 0.5760 0.031 Uiso 1 1 calc R
C16 C 0.3371(5) 0.6682(5) 0.6765(4) 0.0310(14) Uani 1 1 d .
H16 H 0.3006 0.6109 0.6963 0.037 Uiso 1 1 calc R
C17 C 0.3509(5) 0.7778(5) 0.7182(4) 0.0294(14) Uani 1 1 d .
H17 H 0.3215 0.7970 0.7656 0.035 Uiso 1 1 calc R
C18 C 0.4073(5) 0.8585(5) 0.6904(3) 0.0237(13) Uani 1 1 d .
H18 H 0.4190 0.9338 0.7203 0.028 Uiso 1 1 calc R
N3 N 0.4470(4) 0.8348(4) 0.6217(3) 0.0182(10) Uani 1 1 d .
N4 N 0.7397(4) 0.7184(4) 0.4301(3) 0.0263(11) Uani 1 1 d .
C19 C 0.8001(5) 0.6557(5) 0.4413(4) 0.0299(14) Uani 1 1 d .
C20 C 0.8797(6) 0.5767(5) 0.4559(5) 0.048(2) Uani 1 1 d .
H19 H 0.8774 0.5255 0.4037 0.072 Uiso 1 1 calc R
H20 H 0.8562 0.5341 0.4938 0.072 Uiso 1 1 calc R
H21 H 0.9591 0.6171 0.4801 0.072 Uiso 1 1 calc R
Pt1 Pt 0.369947(19) 0.289997(18) 0.071809(13) 0.01871(6) Uani 1 1 d .
S1 S 0.46571(13) 0.46233(12) 0.13864(9) 0.0248(3) Uani 1 1 d .
C21 C 0.4355(5) 0.4749(5) 0.2328(3) 0.0208(12) Uani 1 1 d .
C22 C 0.4718(5) 0.5833(5) 0.2874(3) 0.0228(12) Uani 1 1 d .
N5 N 0.4995(4) 0.6716(4) 0.3281(3) 0.0240(11) Uani 1 1 d .
C23 C 0.3761(5) 0.3907(4) 0.2554(3) 0.0202(12) Uani 1 1 d .
C24 C 0.3502(5) 0.4058(4) 0.3344(3) 0.0230(13) Uani 1 1 d .
N6 N 0.3277(4) 0.4184(4) 0.3972(3) 0.0305(12) Uani 1 1 d .
S2 S 0.32598(12) 0.26202(11) 0.18911(8) 0.0210(3) Uani 1 1 d .
S3 S 0.26401(13) 0.12261(12) 0.00302(8) 0.0223(3) Uani 1 1 d .
C25 C 0.2741(5) 0.1178(5) -0.0960(3) 0.0218(12) Uani 1 1 d .
C26 C 0.2136(5) 0.0177(5) -0.1560(3) 0.0244(13) Uani 1 1 d .
N7 N 0.1660(4) -0.0640(4) -0.2006(3) 0.0340(13) Uani 1 1 d .
C27 C 0.3370(5) 0.2009(5) -0.1174(3) 0.0213(12) Uani 1 1 d .
C28 C 0.3493(5) 0.1906(5) -0.1994(4) 0.0242(13) Uani 1 1 d .
N8 N 0.3592(4) 0.1818(4) -0.2649(3) 0.0246(11) Uani 1 1 d .
S4 S 0.41102(13) 0.31988(12) -0.04604(9) 0.0243(3) Uani 1 1 d .
Pt2 Pt 1.10813(2) 1.42277(2) 1.06279(2) 0.05117(10) Uani 1 1 d .
S5 S 1.19853(17) 1.5143(2) 0.9852(2) 0.0928(11) Uani 1 1 d .
C29 C 1.1479(6) 1.4269(8) 0.8880(7) 0.082(4) Uani 1 1 d .
C30 C 1.1889(7) 1.4626(10) 0.8223(8) 0.111(5) Uani 1 1 d .
N9 N 1.2189(7) 1.4862(9) 0.7678(7) 0.144(5) Uani 1 1 d .
C31 C 1.0764(6) 1.3297(7) 0.8725(6) 0.054(2) Uani 1 1 d .
C32 C 1.0320(9) 1.2628(9) 0.7896(6) 0.072(3) Uani 1 1 d .
N10 N 0.9952(9) 1.2128(7) 0.7243(5) 0.095(3) Uani 1 1 d .
S6 S 1.02903(14) 1.28383(16) 0.94998(12) 0.0418(4) Uani 1 1 d .
S7 S 1.01561(15) 1.32548(14) 1.13545(11) 0.0423(4) Uani 1 1 d .
C33 C 1.0524(6) 1.4129(6) 1.2312(5) 0.048(2) Uani 1 1 d .
C34 C 1.0070(8) 1.3765(7) 1.2950(6) 0.060(3) Uani 1 1 d .
N11 N 0.9725(7) 1.3466(6) 1.3454(5) 0.069(2) Uani 1 1 d .
C35 C 1.1209(6) 1.5127(6) 1.2485(6) 0.064(3) Uani 1 1 d .
C36 C 1.1505(7) 1.5835(7) 1.3319(7) 0.083(3) Uani 1 1 d .
N12 N 1.1762(6) 1.6352(6) 1.3982(6) 0.104(4) Uani 1 1 d .
S8 S 1.17882(17) 1.56351(16) 1.17588(18) 0.0768(9) Uani 1 1 d .
N13 N 0.4686(5) 0.9599(5) 0.1108(4) 0.0507(17) Uani 1 1 d .
C37 C 0.4137(6) 0.9058(6) 0.0497(4) 0.0408(17) Uani 1 1 d .
C38 C 0.3453(7) 0.8373(6) -0.0280(5) 0.062(2) Uani 1 1 d .
H22 H 0.2726 0.8664 -0.0444 0.094 Uiso 1 1 calc R
H23 H 0.3273 0.7606 -0.0225 0.094 Uiso 1 1 calc R
H24 H 0.3898 0.8383 -0.0699 0.094 Uiso 1 1 calc R
Mn1 Mn 0.61498(7) 0.84542(6) 0.40132(5) 0.01581(17) Uani 1 1 d .
Mn2 Mn 0.54014(7) 0.94191(6) 0.57423(5) 0.01535(17) Uani 1 1 d .

loop_
_atom_site_aniso_label
_atom_site_aniso_U_11
_atom_site_aniso_U_22
_atom_site_aniso_U_33
_atom_site_aniso_U_23
_atom_site_aniso_U_13
_atom_site_aniso_U_12
O1 0.021(2) 0.018(2) 0.0118(18) 0.0005(15) 0.0036(15) 0.0048(16)
C1 0.028(3) 0.027(3) 0.019(3) -0.002(2) 0.001(2) 0.004(3)
C2 0.021(3) 0.029(3) 0.022(3) 0.008(3) 0.012(2) 0.003(2)
C3 0.024(3) 0.044(4) 0.024(3) -0.002(3) 0.001(3) 0.001(3)
C4 0.019(3) 0.048(4) 0.029(4) 0.008(3) -0.002(3) 0.001(3)
C5 0.016(3) 0.034(4) 0.035(4) 0.014(3) 0.007(3) 0.003(3)
C6 0.022(3) 0.024(3) 0.030(3) 0.013(3) 0.015(3) 0.002(2)
N1 0.018(2) 0.020(2) 0.017(2) 0.0066(19) 0.0063(19) 0.0008(19)
O2 0.0155(18) 0.018(2) 0.0143(19) 0.0019(15) 0.0056(15) -0.0011(15)
C7 0.024(3) 0.024(3) 0.016(3) 0.004(2) 0.004(2) 0.003(2)
C8 0.020(3) 0.028(3) 0.015(3) 0.008(2) 0.004(2) 0.000(2)
C9 0.032(4) 0.030(4) 0.030(3) 0.001(3) 0.012(3) -0.007(3)
C10 0.027(3) 0.039(4) 0.039(4) 0.007(3) 0.014(3) -0.011(3)
C11 0.027(3) 0.044(4) 0.020(3) 0.002(3) 0.013(3) 0.003(3)
C12 0.023(3) 0.042(4) 0.019(3) 0.004(3) 0.011(2) 0.004(3)
N2 0.019(2) 0.027(3) 0.022(3) 0.003(2) 0.008(2) 0.002(2)
O3 0.023(2) 0.016(2) 0.0169(19) 0.0035(15) 0.0098(16) 0.0016(16)
C13 0.022(3) 0.018(3) 0.021(3) 0.005(2) 0.005(2) -0.001(2)
C14 0.015(3) 0.023(3) 0.019(3) 0.005(2) 0.004(2) 0.003(2)
C15 0.026(3) 0.025(3) 0.029(3) 0.008(3) 0.010(3) 0.004(3)
C16 0.028(3) 0.033(4) 0.035(4) 0.015(3) 0.009(3) 0.001(3)
C17 0.024(3) 0.046(4) 0.023(3) 0.012(3) 0.014(3) 0.004(3)
C18 0.024(3) 0.027(3) 0.021(3) 0.002(2) 0.009(2) 0.003(2)
N3 0.020(2) 0.021(3) 0.015(2) 0.0056(19) 0.0062(19) 0.0036(19)
N4 0.026(3) 0.030(3) 0.023(3) 0.008(2) 0.007(2) 0.002(2)
C19 0.026(3) 0.026(3) 0.034(4) 0.004(3) 0.003(3) 0.002(3)
C20 0.037(4) 0.024(4) 0.069(5) 0.002(3) -0.013(4) 0.010(3)
Pt1 0.02314(12) 0.01773(12) 0.01569(11) 0.00354(8) 0.00652(8) 0.00208(9)
S1 0.0318(8) 0.0205(8) 0.0224(8) 0.0024(6) 0.0123(6) -0.0014(6)
C21 0.019(3) 0.023(3) 0.020(3) 0.003(2) 0.006(2) 0.000(2)
C22 0.020(3) 0.029(3) 0.019(3) 0.005(3) 0.006(2) 0.002(3)
N5 0.025(3) 0.024(3) 0.020(3) 0.000(2) 0.005(2) 0.001(2)
C23 0.023(3) 0.021(3) 0.015(3) 0.001(2) 0.003(2) 0.006(2)
C24 0.026(3) 0.016(3) 0.025(3) 0.001(2) 0.004(3) 0.004(2)
N6 0.038(3) 0.033(3) 0.025(3) 0.010(2) 0.012(2) 0.012(2)
S2 0.0276(8) 0.0193(7) 0.0159(7) 0.0039(6) 0.0071(6) 0.0003(6)
S3 0.0275(8) 0.0217(8) 0.0163(7) 0.0023(6) 0.0063(6) 0.0001(6)
C25 0.018(3) 0.032(3) 0.016(3) 0.005(2) 0.006(2) 0.008(3)
C26 0.023(3) 0.031(4) 0.024(3) 0.009(3) 0.010(3) 0.007(3)
N7 0.029(3) 0.037(3) 0.027(3) -0.004(3) 0.000(2) 0.002(2)
C27 0.023(3) 0.028(3) 0.018(3) 0.006(2) 0.011(2) 0.012(2)
C28 0.020(3) 0.031(3) 0.023(3) 0.006(3) 0.006(2) 0.010(3)
N8 0.025(3) 0.030(3) 0.018(3) 0.002(2) 0.007(2) 0.003(2)
S4 0.0311(8) 0.0244(8) 0.0206(7) 0.0059(6) 0.0129(6) 0.0033(6)
Pt2 0.02250(15) 0.03402(17) 0.0939(3) 0.03414(17) -0.00839(15) 0.00084(12)
S5 0.0239(10) 0.0809(18) 0.195(3) 0.106(2) 0.0047(14) 0.0045(11)
C29 0.018(4) 0.101(8) 0.164(10) 0.104(8) 0.026(5) 0.024(5)
C30 0.034(5) 0.168(11) 0.203(12) 0.162(11) 0.057(6) 0.046(6)
N9 0.063(6) 0.220(12) 0.241(12) 0.208(11) 0.071(7) 0.055(6)
C31 0.032(4) 0.076(6) 0.087(6) 0.060(5) 0.030(4) 0.034(4)
C32 0.095(7) 0.106(8) 0.078(7) 0.076(7) 0.072(7) 0.081(7)
N10 0.165(9) 0.103(7) 0.081(6) 0.061(6) 0.093(7) 0.094(7)
S6 0.0304(9) 0.0524(12) 0.0562(12) 0.0346(9) 0.0157(8) 0.0134(8)
S7 0.0434(10) 0.0274(9) 0.0443(11) 0.0091(8) -0.0119(8) -0.0003(8)
C33 0.046(4) 0.025(4) 0.054(5) -0.002(3) -0.021(4) 0.014(3)
C34 0.066(6) 0.033(5) 0.054(6) -0.012(4) -0.028(5) 0.021(4)
N11 0.083(6) 0.049(5) 0.056(5) -0.005(4) -0.017(4) 0.026(4)
C35 0.039(4) 0.020(4) 0.103(7) -0.009(4) -0.028(4) 0.014(3)
C36 0.044(5) 0.037(5) 0.134(9) -0.014(6) -0.026(5) 0.024(4)
N12 0.059(5) 0.052(5) 0.139(8) -0.055(5) -0.043(5) 0.028(4)
S8 0.0279(10) 0.0251(10) 0.151(2) 0.0101(12) -0.0243(12) 0.0027(8)
N13 0.055(4) 0.064(4) 0.037(4) 0.011(3) 0.011(3) 0.032(3)
C37 0.046(4) 0.050(5) 0.038(4) 0.020(4) 0.016(4) 0.028(4)
C38 0.062(5) 0.055(5) 0.058(5) 0.002(4) -0.011(4) 0.027(4)
Mn1 0.0167(4) 0.0169(4) 0.0135(4) 0.0016(3) 0.0055(3) 0.0010(3)
Mn2 0.0173(4) 0.0165(4) 0.0120(4) 0.0020(3) 0.0053(3) 0.0010(3)

loop_
_atom_type_symbol
_atom_type_description
_atom_type_scat_dispersion_real
_atom_type_scat_dispersion_imag
_atom_type_scat_source
C C 0.0033 0.0016 'International Tables Vol C Tables 4.2.6.8 and 6.1.1.4'
H H 0.0000 0.0000 'International Tables Vol C Tables 4.2.6.8 and 6.1.1.4'
N N 0.0061 0.0033 'International Tables Vol C Tables 4.2.6.8 and 6.1.1.4'
O O 0.0106 0.0060 'International Tables Vol C Tables 4.2.6.8 and 6.1.1.4'
S S 0.1246 0.1234 'International Tables Vol C Tables 4.2.6.8 and 6.1.1.4'
Mn Mn 0.3368 0.7283 'International Tables Vol C Tables 4.2.6.8 and 6.1.1.4'
Pt Pt -1.7033 8.3905 'International Tables Vol C Tables 4.2.6.8 and 6.1.1.4'

loop_
_geom_angle_atom_site_label_1
_geom_angle_atom_site_label_2
_geom_angle_atom_site_label_3
_geom_angle
_geom_angle_site_symmetry_1
_geom_angle_site_symmetry_3
C1 O1 Mn2 120.6(3) . 2_676
C1 O1 Mn1 126.1(3) . .
Mn2 O1 Mn1 112.58(16) 2_676 .
O1 C1 C2 112.6(4) . .
N1 C2 C3 121.4(5) . .
N1 C2 C1 115.2(5) . .
C3 C2 C1 123.4(5) . .
C2 C3 C4 119.4(6) . .
C5 C4 C3 119.4(5) . .
C4 C5 C6 118.6(6) . .
N1 C6 C5 121.9(5) . .
C6 N1 C2 119.2(5) . .
C6 N1 Mn2 129.6(4) . 2_676
C2 N1 Mn2 111.2(3) . 2_676
C7 O2 Mn2 123.2(3) . .
C7 O2 Mn2 117.6(3) . 2_676
Mn2 O2 Mn2 99.37(14) . 2_676
C7 O2 Mn1 117.8(3) . .
Mn2 O2 Mn1 98.88(14) . .
Mn2 O2 Mn1 94.72(12) 2_676 .
O2 C7 C8 110.9(4) . .
N2 C8 C9 122.2(5) . .
N2 C8 C7 117.5(5) . .
C9 C8 C7 120.2(5) . .
C8 C9 C10 118.1(6) . .
C11 C10 C9 119.8(6) . .
C10 C11 C12 118.5(5) . .
N2 C12 C11 123.8(6) . .
C12 N2 C8 117.5(5) . .
C12 N2 Mn1 121.0(4) . .
C8 N2 Mn1 120.8(3) . .
C13 O3 Mn2 119.1(3) . .
C13 O3 Mn1 128.9(3) . .
Mn2 O3 Mn1 109.89(16) . .
O3 C13 C14 110.3(4) . .
N3 C14 C15 121.5(5) . .
N3 C14 C13 114.6(5) . .
C15 C14 C13 123.8(5) . .
C16 C15 C14 118.5(6) . .
C15 C16 C17 120.0(6) . .
C18 C17 C16 119.1(5) . .
N3 C18 C17 122.1(5) . .
C18 N3 C14 118.6(5) . .
C18 N3 Mn2 127.8(4) . .
C14 N3 Mn2 113.4(3) . .
C19 N4 Mn1 177.6(5) . .
N4 C19 C20 178.9(7) . .
S3 Pt1 S1 176.40(5) . .
S3 Pt1 S2 89.80(5) . .
S1 Pt1 S2 90.25(5) . .
S3 Pt1 S4 90.30(5) . .
S1 Pt1 S4 89.59(5) . .
S2 Pt1 S4 178.88(5) . .
C21 S1 Pt1 101.95(19) . .
C23 C21 C22 120.6(5) . .
C23 C21 S1 123.6(4) . .
C22 C21 S1 115.8(4) . .
N5 C22 C21 177.1(6) . .
C22 N5 Mn1 161.4(4) . .
C21 C23 C24 121.7(5) . .
C21 C23 S2 121.4(4) . .
C24 C23 S2 116.9(4) . .
N6 C24 C23 178.9(6) . .
C23 S2 Pt1 102.32(19) . .
C25 S3 Pt1 102.5(2) . .
C27 C25 C26 121.5(5) . .
C27 C25 S3 122.9(4) . .
C26 C25 S3 115.5(4) . .
N7 C26 C25 176.9(6) . .
C25 C27 C28 121.2(5) . .
C25 C27 S4 121.9(4) . .
C28 C27 S4 116.9(4) . .
N8 C28 C27 179.6(6) . .
C28 N8 Mn1 176.8(5) . 2_665
C27 S4 Pt1 102.42(19) . .
S6 Pt2 S7 88.43(6) . .
S6 Pt2 S8 177.32(7) . .
S7 Pt2 S8 90.42(9) . .
S6 Pt2 S5 89.17(10) . .
S7 Pt2 S5 177.59(10) . .
S8 Pt2 S5 91.99(12) . .
C29 S5 Pt2 102.2(3) . .
C31 C29 C30 120.1(11) . .
C31 C29 S5 123.4(8) . .
C30 C29 S5 116.4(8) . .
N9 C30 C29 176.8(16) . .
C29 C31 C32 121.1(8) . .
C29 C31 S6 121.0(8) . .
C32 C31 S6 117.8(6) . .
N10 C32 C31 177.9(9) . .
C31 S6 Pt2 104.0(3) . .
C33 S7 Pt2 102.4(3) . .
C35 C33 C34 119.7(8) . .
C35 C33 S7 122.6(8) . .
C34 C33 S7 117.7(6) . .
N11 C34 C33 178.9(9) . .
C33 C35 C36 120.2(9) . .
C33 C35 S8 123.0(7) . .
C36 C35 S8 116.9(7) . .
N12 C36 C35 176.9(9) . .
C35 S8 Pt2 101.6(3) . .
N13 C37 C38 179.3(8) . .
O3 Mn1 O1 94.34(13) . .
O3 Mn1 N2 121.08(15) . .
O1 Mn1 N2 109.57(15) . .
O3 Mn1 N4 86.27(15) . .
O1 Mn1 N4 165.40(15) . .
N2 Mn1 N4 82.26(17) . .
O3 Mn1 N5 82.70(14) . .
O1 Mn1 N5 88.33(15) . .
N2 Mn1 N5 147.49(16) . .
N4 Mn1 N5 77.27(16) . .
O3 Mn1 O2 67.89(12) . .
O1 Mn1 O2 71.62(12) . .
N2 Mn1 O2 70.22(14) . .
N4 Mn1 O2 121.67(14) . .
N5 Mn1 O2 142.28(14) . .
O3 Mn1 N8 156.74(15) . 2_665
O1 Mn1 N8 83.22(14) . 2_665
N2 Mn1 N8 81.12(16) . 2_665
N4 Mn1 N8 90.46(16) . 2_665
N5 Mn1 N8 74.12(16) . 2_665
O2 Mn1 N8 131.77(14) . 2_665
O3 Mn2 O1 176.98(16) . 2_676
O3 Mn2 O2 83.27(14) . .
O1 Mn2 O2 98.76(15) 2_676 .
O3 Mn2 N3 81.61(16) . .
O1 Mn2 N3 96.13(16) 2_676 .
O2 Mn2 N3 163.70(16) . .
O3 Mn2 N1 102.17(16) . 2_676
O1 Mn2 N1 79.87(16) 2_676 2_676
O2 Mn2 N1 96.78(15) . 2_676
N3 Mn2 N1 92.34(16) . 2_676
O3 Mn2 O2 97.10(14) . 2_676
O1 Mn2 O2 81.07(14) 2_676 2_676
O2 Mn2 O2 80.63(14) . 2_676
N3 Mn2 O2 95.21(15) . 2_676
N1 Mn2 O2 160.14(15) 2_676 2_676
O3 Mn2 Mn2 90.81(11) . 2_676
O1 Mn2 Mn2 89.16(11) 2_676 2_676
O2 Mn2 Mn2 43.37(10) . 2_676
N3 Mn2 Mn2 130.71(13) . 2_676
N1 Mn2 Mn2 136.64(12) 2_676 2_676
O2 Mn2 Mn2 37.26(9) 2_676 2_676

loop_
_geom_bond_atom_site_label_1
_geom_bond_atom_site_label_2
_geom_bond_distance
_geom_bond_site_symmetry_2
O1 C1 1.419(6) .
O1 Mn2 1.882(3) 2_676
O1 Mn1 2.184(3) .
C1 C2 1.507(7) .
C2 N1 1.350(7) .
C2 C3 1.368(8) .
C3 C4 1.386(8) .
C4 C5 1.377(8) .
C5 C6 1.381(8) .
C6 N1 1.348(7) .
N1 Mn2 2.205(4) 2_676
O2 C7 1.420(6) .
O2 Mn2 1.956(3) .
O2 Mn2 2.218(3) 2_676
O2 Mn1 2.383(3) .
C7 C8 1.509(7) .
C8 N2 1.348(7) .
C8 C9 1.382(8) .
C9 C10 1.396(8) .
C10 C11 1.351(8) .
C11 C12 1.376(8) .
C12 N2 1.330(6) .
N2 Mn1 2.263(4) .
O3 C13 1.411(6) .
O3 Mn2 1.874(3) .
O3 Mn1 2.163(3) .
C13 C14 1.494(7) .
C14 N3 1.358(7) .
C14 C15 1.386(7) .
C15 C16 1.376(8) .
C16 C17 1.377(8) .
C17 C18 1.365(8) .
C18 N3 1.351(6) .
N3 Mn2 2.039(4) .
N4 C19 1.129(7) .
N4 Mn1 2.328(5) .
C19 C20 1.454(8) .
Pt1 S3 2.2579(14) .
Pt1 S1 2.2595(14) .
Pt1 S2 2.2636(13) .
Pt1 S4 2.2664(14) .
S1 C21 1.707(5) .
C21 C23 1.364(7) .
C21 C22 1.437(8) .
C22 N5 1.144(7) .
N5 Mn1 2.375(5) .
C23 C24 1.433(7) .
C23 S2 1.723(5) .
C24 N6 1.149(7) .
S3 C25 1.715(5) .
C25 C27 1.364(8) .
C25 C26 1.445(8) .
C26 N7 1.145(7) .
C27 C28 1.425(8) .
C27 S4 1.726(6) .
C28 N8 1.138(7) .
N8 Mn1 2.384(5) 2_665
Pt2 S6 2.262(2) .
Pt2 S7 2.2637(19) .
Pt2 S8 2.264(2) .
Pt2 S5 2.274(2) .
S5 C29 1.734(12) .
C29 C31 1.341(11) .
C29 C30 1.446(12) .
C30 N9 1.147(12) .
C31 C32 1.446(13) .
C31 S6 1.720(8) .
C32 N10 1.131(13) .
S7 C33 1.711(7) .
C33 C35 1.347(10) .
C33 C34 1.446(12) .
C34 N11 1.141(11) .
C35 C36 1.466(12) .
C35 S8 1.735(10) .
C36 N12 1.144(11) .
N13 C37 1.139(8) .
C37 C38 1.444(10) .
Mn1 N8 2.384(5) 2_665
Mn2 O1 1.882(3) 2_676
Mn2 N1 2.205(4) 2_676
Mn2 O2 2.218(3) 2_676
Mn2 Mn2 3.1873(15) 2_676
